data_7113469
loop_
_publ_author_name
'Jikyo, Tamaki'
'Maas, Gerhard'

_publ_section_title
;
 Different thermal reactivity of a 1,2-thiaphospholo[a]phosphirane in free
 and metal carbonyl complexed form
;
_journal_coden_ASTM CHCOFS
_journal_issue 22
_journal_name_full
;
 Chemical Communications (Cambridge, United Kingdom)
;
_journal_page_first 2794
_journal_page_last 2795
_journal_paper_doi 10.1039/b310256d
_journal_year 2003
_chemical_formula_moiety (C28H21PS)xW(CO)5
_chemical_formula_sum 'C33 H21 O5 P S W'
_chemical_formula_weight 744.38
_chemical_melting_point 446.6(5)
_chemical_name_common
;
2,3a,8-triphenyl-3a,8-dihydro-1-thia-8a-
phosphacyclopenta(a)indene P-(pentacarbonyl)tungsten
;
_chemical_name_systematic
;
2,3a,8-triphenyl-3a,8-dihydro-1-thia-8a-phosphacyclopenta[a]indene
P-(pentacarbonyl)tungsten
;
_space_group_IT_number 13
_symmetry_cell_setting monoclinic
_symmetry_space_group_name_Hall '-P 2yac'
_symmetry_space_group_name_H-M 'P 1 2/n 1'
_atom_sites_solution_hydrogens geom
_atom_sites_solution_primary direct
_atom_sites_solution_secondary difmap
_audit_creation_method SHELXL-97
_cell_angle_alpha 90.00
_cell_angle_beta 92.81(2)
_cell_angle_gamma 90.00
_cell_formula_units_Z 4
_cell_length_a 8.8753(16)
_cell_length_b 10.701(2)
_cell_length_c 30.832(5)
_cell_measurement_temperature 193(2)
_cell_volume 2924.7(9)
_computing_cell_refinement 'IPDS software (Stoe, Darmstadt)'
_computing_data_collection 'IPDS software (Stoe, Darmstadt)'
_computing_data_reduction 'X-RED (Stoe, Darmstadt)'
_computing_molecular_graphics 'ORTEP-3 for Windows (Farrugia, 1998)'
_computing_publication_material 'SHELX-97 (Sheldrick, 1997)'
_computing_structure_refinement 'SHELX-97 (Sheldrick, 1997)'
_computing_structure_solution 'SHELXS-97 (Sheldrick, 1990)'
_diffrn_ambient_temperature 193(2)
_diffrn_measured_fraction_theta_full 0.957
_diffrn_measured_fraction_theta_max 0.957
_diffrn_measurement_device_type 'IPDS (Stoe, Darmstadt)'
_diffrn_measurement_method 'Phi scans, rotation mode'
_diffrn_radiation_monochromator graphite
_diffrn_radiation_source 'fine-focus sealed tube'
_diffrn_radiation_type MoK\a
_diffrn_radiation_wavelength 0.71073
_diffrn_reflns_av_R_equivalents 0.0510
_diffrn_reflns_av_sigmaI/netI 0.0541
_diffrn_reflns_limit_h_max 10
_diffrn_reflns_limit_h_min -10
_diffrn_reflns_limit_k_max 12
_diffrn_reflns_limit_k_min -12
_diffrn_reflns_limit_l_max 35
_diffrn_reflns_limit_l_min -35
_diffrn_reflns_number 20349
_diffrn_reflns_theta_full 24.06
_diffrn_reflns_theta_max 24.06
_diffrn_reflns_theta_min 1.90
_exptl_absorpt_coefficient_mu 4.116
_exptl_absorpt_correction_T_max 0.6600
_exptl_absorpt_correction_T_min 0.1900
_exptl_absorpt_correction_type refdelf
_exptl_absorpt_process_details
;
(Walker, N. & Stuart, D. (1983) Acta Cryst. A39, 158-166)
;
_exptl_crystal_colour colorless
_exptl_crystal_density_diffrn 1.691
_exptl_crystal_density_method 'not measured'
_exptl_crystal_description prism
_exptl_crystal_F_000 1456
_exptl_crystal_size_max 0.54
_exptl_crystal_size_mid 0.38
_exptl_crystal_size_min 0.15
_refine_diff_density_max 0.936
_refine_diff_density_min -0.626
_refine_diff_density_rms 0.097
_refine_ls_extinction_method none
_refine_ls_goodness_of_fit_ref 0.977
_refine_ls_hydrogen_treatment mixed
_refine_ls_matrix_type full
_refine_ls_number_parameters 378
_refine_ls_number_reflns 4431
_refine_ls_number_restraints 0
_refine_ls_restrained_S_all 0.977
_refine_ls_R_factor_all 0.0516
_refine_ls_R_factor_gt 0.0312
_refine_ls_shift/su_max 0.003
_refine_ls_shift/su_mean 0.000
_refine_ls_structure_factor_coef Fsqd
_refine_ls_weighting_details 'calc w=1/[\s^2^(Fo^2^)+(0.0448P)^2^+0.0000P] where P=(Fo^2^+2Fc^2^)/3'
_refine_ls_weighting_scheme calc
_refine_ls_wR_factor_gt 0.0772
_refine_ls_wR_factor_ref 0.0816
_reflns_number_gt 3209
_reflns_number_total 4431
_reflns_threshold_expression >2sigma(I)
_cod_duplicate_entry 7104903
_cod_data_source_file b310256d.txt
_cod_data_source_block jik020
_cod_depositor_comments
;
The following automatic conversions were performed:

'_chemical_melting_point' value '173-174 \%C' was changed to
'446.6(5)' - it was converted from degrees Celsius(C) to Kelvins(K),
the average value was taken and precision was estimated.

Automatic conversion script
Id: cif_fix_values 2281 2013-09-26 08:29:07Z andrius 
;
_cod_original_sg_symbol_H-M 'P 2/n'
_cod_database_code 7113469

loop_
_symmetry_equiv_pos_as_xyz
'x, y, z'
'-x+1/2, y, -z+1/2'
'-x, -y, -z'
'x-1/2, -y, z-1/2'

loop_
_atom_site_label
_atom_site_type_symbol
_atom_site_fract_x
_atom_site_fract_y
_atom_site_fract_z
_atom_site_U_iso_or_equiv
_atom_site_adp_type
_atom_site_occupancy
_atom_site_symmetry_multiplicity
_atom_site_calc_flag
_atom_site_refinement_flags
W1 W 1.08877(3) 0.49018(2) 0.846140(10) 0.03418(11) Uani 1 1 d .
S1 S 0.7762(2) 0.27699(14) 0.80984(6) 0.0331(4) Uani 1 1 d .
P1 P 0.88753(19) 0.33997(14) 0.86703(6) 0.0262(4) Uani 1 1 d .
O1 O 1.2682(9) 0.4894(6) 0.9373(2) 0.089(2) Uani 1 1 d .
O2 O 0.9436(8) 0.7514(5) 0.8667(3) 0.099(3) Uani 1 1 d .
O3 O 1.2865(12) 0.2718(7) 0.8109(4) 0.153(5) Uani 1 1 d .
O4 O 0.9376(12) 0.5110(8) 0.7502(3) 0.147(4) Uani 1 1 d .
O5 O 1.3318(7) 0.6692(7) 0.8106(3) 0.102(3) Uani 1 1 d .
C1 C 0.7441(7) 0.1235(5) 0.8295(2) 0.0296(16) Uani 1 1 d .
C2 C 0.8167(7) 0.0912(6) 0.8664(2) 0.0295(16) Uani 1 1 d .
H2 H 0.797(7) 0.013(6) 0.877(2) 0.035(17) Uiso 1 1 d .
C3 C 0.9163(7) 0.1786(5) 0.8927(2) 0.0255(14) Uani 1 1 d .
C4 C 0.8520(7) 0.1941(5) 0.9376(2) 0.0283(15) Uani 1 1 d .
C5 C 0.8709(8) 0.1065(6) 0.9703(2) 0.0377(18) Uani 1 1 d .
H5 H 0.9334 0.0357 0.9664 0.045 Uiso 1 1 calc R
C6 C 0.7988(8) 0.1215(7) 1.0090(3) 0.046(2) Uani 1 1 d .
H6 H 0.8123 0.0615 1.0316 0.055 Uiso 1 1 calc R
C7 C 0.7072(9) 0.2243(7) 1.0144(2) 0.0453(19) Uani 1 1 d .
H7 H 0.6581 0.2347 1.0408 0.054 Uiso 1 1 calc R
C8 C 0.6859(8) 0.3121(6) 0.9818(2) 0.0380(17) Uani 1 1 d .
H8 H 0.6232 0.3827 0.9858 0.046 Uiso 1 1 calc R
C9 C 0.7576(7) 0.2959(6) 0.9430(2) 0.0303(16) Uani 1 1 d .
C10 C 0.7327(8) 0.3815(6) 0.9039(2) 0.0293(15) Uani 1 1 d .
H10 H 0.655(6) 0.344(5) 0.891(2) 0.015(16) Uiso 1 1 d .
C11 C 1.1993(9) 0.4868(7) 0.9053(3) 0.052(2) Uani 1 1 d .
C12 C 0.9856(9) 0.6500(8) 0.8607(3) 0.057(2) Uani 1 1 d .
C13 C 1.2107(11) 0.3453(8) 0.8244(3) 0.071(3) Uani 1 1 d .
C14 C 0.9892(13) 0.5009(9) 0.7865(3) 0.084(3) Uani 1 1 d .
C15 C 1.2454(9) 0.6018(7) 0.8253(3) 0.055(2) Uani 1 1 d .
C16 C 0.6478(7) 0.0427(6) 0.8014(2) 0.0304(16) Uani 1 1 d .
C17 C 0.6659(9) -0.0868(6) 0.8031(3) 0.045(2) Uani 1 1 d .
H17 H 0.7401 -0.1228 0.8226 0.054 Uiso 1 1 calc R
C18 C 0.5747(10) -0.1629(7) 0.7763(3) 0.052(2) Uani 1 1 d .
H18 H 0.5892 -0.2508 0.7769 0.063 Uiso 1 1 calc R
C19 C 0.4642(10) -0.1122(9) 0.7491(3) 0.056(2) Uani 1 1 d .
H19 H 0.4000 -0.1650 0.7317 0.067 Uiso 1 1 calc R
C20 C 0.4467(8) 0.0144(8) 0.7472(2) 0.050(2) Uani 1 1 d .
H20 H 0.3716 0.0496 0.7279 0.060 Uiso 1 1 calc R
C21 C 0.5376(8) 0.0916(7) 0.7731(2) 0.0389(18) Uani 1 1 d .
H21 H 0.5242 0.1796 0.7714 0.047 Uiso 1 1 calc R
C22 C 0.7177(8) 0.5202(6) 0.9143(2) 0.0382(17) Uani 1 1 d .
C23 C 0.8077(11) 0.5756(7) 0.9471(3) 0.059(2) Uani 1 1 d .
H23 H 0.8799 0.5265 0.9633 0.071 Uiso 1 1 calc R
C24 C 0.7934(16) 0.7009(9) 0.9565(3) 0.086(4) Uani 1 1 d .
H24 H 0.8567 0.7385 0.9785 0.104 Uiso 1 1 calc R
C25 C 0.6869(15) 0.7709(9) 0.9337(4) 0.084(4) Uani 1 1 d .
H25 H 0.6755 0.8570 0.9403 0.101 Uiso 1 1 calc R
C26 C 0.5961(12) 0.7169(8) 0.9011(4) 0.078(4) Uani 1 1 d .
H26 H 0.5216 0.7653 0.8856 0.094 Uiso 1 1 calc R
C27 C 0.6148(9) 0.5924(7) 0.8913(3) 0.053(2) Uani 1 1 d .
H27 H 0.5551 0.5560 0.8682 0.063 Uiso 1 1 calc R
C28 C 1.0819(7) 0.1364(5) 0.8955(2) 0.0277(15) Uani 1 1 d .
C29 C 1.1834(8) 0.1925(6) 0.9252(2) 0.0366(17) Uani 1 1 d .
H29 H 1.1498 0.2545 0.9446 0.044 Uiso 1 1 calc R
C30 C 1.3332(8) 0.1574(7) 0.9265(3) 0.046(2) Uani 1 1 d .
H30 H 1.4025 0.1960 0.9468 0.055 Uiso 1 1 calc R
C31 C 1.3840(8) 0.0672(7) 0.8988(3) 0.049(2) Uani 1 1 d .
H31 H 1.4877 0.0452 0.8997 0.059 Uiso 1 1 calc R
C32 C 1.2840(8) 0.0095(7) 0.8701(3) 0.0492(19) Uani 1 1 d .
H32 H 1.3177 -0.0545 0.8515 0.059 Uiso 1 1 calc R
C33 C 1.1331(8) 0.0449(6) 0.8680(2) 0.0363(17) Uani 1 1 d .
H33 H 1.0645 0.0059 0.8477 0.044 Uiso 1 1 calc R

loop_
_atom_site_aniso_label
_atom_site_aniso_U_11
_atom_site_aniso_U_22
_atom_site_aniso_U_33
_atom_site_aniso_U_23
_atom_site_aniso_U_13
_atom_site_aniso_U_12
W1 0.03311(15) 0.03298(15) 0.03635(19) 0.00908(15) 0.00075(11) -0.00336(14)
S1 0.0467(10) 0.0343(8) 0.0173(10) 0.0049(7) -0.0079(8) -0.0023(7)
P1 0.0305(9) 0.0294(8) 0.0181(10) 0.0033(7) -0.0044(8) -0.0013(7)
O1 0.131(6) 0.075(4) 0.055(5) 0.001(4) -0.042(5) -0.029(4)
O2 0.098(5) 0.040(3) 0.164(8) 0.028(4) 0.059(5) 0.020(3)
O3 0.204(10) 0.065(4) 0.205(10) 0.029(5) 0.165(9) 0.038(5)
O4 0.201(10) 0.145(8) 0.088(7) 0.065(6) -0.072(7) -0.118(7)
O5 0.050(4) 0.099(5) 0.158(8) 0.071(5) 0.010(5) -0.012(4)
C1 0.031(3) 0.032(3) 0.026(5) 0.003(3) -0.003(3) -0.003(3)
C2 0.032(4) 0.031(3) 0.025(5) 0.005(3) -0.004(3) 0.001(3)
C3 0.026(3) 0.033(3) 0.017(4) 0.007(3) -0.007(3) 0.000(3)
C4 0.029(3) 0.036(3) 0.020(4) 0.008(3) -0.003(3) -0.006(3)
C5 0.038(4) 0.046(4) 0.028(5) 0.011(3) -0.006(4) -0.002(3)
C6 0.050(5) 0.059(4) 0.029(5) 0.017(4) 0.010(4) 0.000(4)
C7 0.050(5) 0.061(5) 0.026(5) 0.003(4) 0.007(4) -0.007(4)
C8 0.037(4) 0.048(4) 0.030(5) -0.001(3) 0.000(4) 0.004(3)
C9 0.029(4) 0.037(3) 0.024(5) 0.003(3) -0.006(3) -0.009(3)
C10 0.031(4) 0.038(4) 0.018(4) -0.001(3) -0.007(3) -0.002(3)
C11 0.058(5) 0.039(4) 0.058(6) 0.010(4) -0.013(5) -0.020(4)
C12 0.041(5) 0.061(5) 0.071(7) 0.024(4) 0.024(5) 0.009(4)
C13 0.078(7) 0.054(5) 0.086(8) 0.023(5) 0.044(6) -0.004(5)
C14 0.113(8) 0.088(7) 0.049(6) 0.037(6) -0.026(6) -0.066(6)
C15 0.037(4) 0.048(4) 0.081(7) 0.028(4) 0.006(5) 0.001(3)
C16 0.028(3) 0.048(4) 0.015(4) -0.001(3) -0.003(3) -0.006(3)
C17 0.049(5) 0.046(4) 0.038(6) 0.004(3) -0.011(4) -0.008(3)
C18 0.058(5) 0.049(4) 0.049(6) -0.008(4) 0.000(5) -0.025(4)
C19 0.051(5) 0.082(6) 0.034(6) -0.008(4) -0.005(5) -0.032(4)
C20 0.037(4) 0.086(6) 0.027(5) 0.001(4) -0.008(3) -0.011(4)
C21 0.033(4) 0.057(4) 0.026(5) 0.005(3) -0.001(4) -0.008(3)
C22 0.044(4) 0.036(4) 0.036(5) 0.007(3) 0.015(3) 0.001(3)
C23 0.094(7) 0.051(5) 0.033(6) -0.002(4) 0.006(5) -0.013(4)
C24 0.169(12) 0.054(6) 0.039(7) -0.016(5) 0.029(7) -0.032(7)
C25 0.135(11) 0.044(5) 0.079(9) -0.003(6) 0.065(8) 0.003(6)
C26 0.076(7) 0.054(6) 0.109(10) 0.023(6) 0.048(7) 0.025(5)
C27 0.041(4) 0.050(5) 0.068(7) 0.018(4) 0.013(4) 0.006(4)
C28 0.032(4) 0.033(3) 0.017(4) 0.009(3) -0.004(3) 0.002(3)
C29 0.036(4) 0.045(4) 0.028(5) 0.006(3) -0.003(3) -0.002(3)
C30 0.033(4) 0.061(5) 0.042(6) 0.014(4) -0.016(4) -0.005(3)
C31 0.026(4) 0.064(5) 0.055(6) 0.020(4) -0.004(4) 0.004(4)
C32 0.047(4) 0.048(4) 0.053(5) 0.008(4) 0.008(4) 0.020(4)
C33 0.044(4) 0.040(4) 0.025(4) 0.003(3) -0.002(4) 0.000(3)

loop_
_atom_type_symbol
_atom_type_description
_atom_type_scat_dispersion_real
_atom_type_scat_dispersion_imag
_atom_type_scat_source
C C 0.0033 0.0016 'International Tables Vol C Tables 4.2.6.8 and 6.1.1.4'
H H 0.0000 0.0000 'International Tables Vol C Tables 4.2.6.8 and 6.1.1.4'
O O 0.0106 0.0060 'International Tables Vol C Tables 4.2.6.8 and 6.1.1.4'
P P 0.1023 0.0942 'International Tables Vol C Tables 4.2.6.8 and 6.1.1.4'
S S 0.1246 0.1234 'International Tables Vol C Tables 4.2.6.8 and 6.1.1.4'
W W -0.8490 6.8722 'International Tables Vol C Tables 4.2.6.8 and 6.1.1.4'

loop_
_geom_angle_atom_site_label_1
_geom_angle_atom_site_label_2
_geom_angle_atom_site_label_3
_geom_angle
C15 W1 C12 83.8(3)
C15 W1 C14 87.2(4)
C12 W1 C14 88.3(5)
C15 W1 C13 87.7(3)
C12 W1 C13 170.8(3)
C14 W1 C13 87.7(5)
C15 W1 C11 89.2(3)
C12 W1 C11 91.1(4)
C14 W1 C11 176.5(3)
C13 W1 C11 92.3(4)
C15 W1 P1 175.5(3)
C12 W1 P1 98.7(2)
C14 W1 P1 89.1(2)
C13 W1 P1 89.6(2)
C11 W1 P1 94.4(2)
C1 S1 P1 95.0(3)
C10 P1 C3 92.9(3)
C10 P1 S1 104.9(2)
C3 P1 S1 96.1(2)
C10 P1 W1 123.7(2)
C3 P1 W1 127.0(2)
S1 P1 W1 107.64(8)
C2 C1 C16 126.7(6)
C2 C1 S1 117.0(5)
C16 C1 S1 116.1(5)
C1 C2 C3 123.4(6)
C2 C3 C4 108.7(5)
C2 C3 C28 112.6(5)
C4 C3 C28 112.2(6)
C2 C3 P1 106.1(4)
C4 C3 P1 103.2(4)
C28 C3 P1 113.4(4)
C5 C4 C9 119.9(6)
C5 C4 C3 123.3(6)
C9 C4 C3 116.4(6)
C4 C5 C6 120.2(7)
C7 C6 C5 119.5(7)
C8 C7 C6 121.0(7)
C7 C8 C9 119.2(6)
C4 C9 C8 120.2(6)
C4 C9 C10 116.4(6)
C8 C9 C10 123.4(6)
C9 C10 C22 115.5(6)
C9 C10 P1 104.7(4)
C22 C10 P1 115.5(5)
O1 C11 W1 175.6(7)
O2 C12 W1 170.1(7)
O3 C13 W1 174.2(7)
O4 C14 W1 176.0(8)
O5 C15 W1 175.6(8)
C21 C16 C17 118.5(7)
C21 C16 C1 121.6(6)
C17 C16 C1 119.9(7)
C18 C17 C16 119.7(8)
C19 C18 C17 120.7(8)
C20 C19 C18 119.7(8)
C19 C20 C21 120.5(8)
C16 C21 C20 120.9(7)
C27 C22 C23 118.8(7)
C27 C22 C10 120.2(7)
C23 C22 C10 121.0(7)
C24 C23 C22 120.7(10)
C25 C24 C23 119.5(11)
C24 C25 C26 120.4(9)
C27 C26 C25 119.4(10)
C22 C27 C26 121.1(10)
C33 C28 C29 119.2(6)
C33 C28 C3 121.0(6)
C29 C28 C3 119.8(6)
C30 C29 C28 119.5(7)
C31 C30 C29 121.1(8)
C32 C31 C30 119.7(7)
C31 C32 C33 119.9(7)
C28 C33 C32 120.6(8)

loop_
_geom_bond_atom_site_label_1
_geom_bond_atom_site_label_2
_geom_bond_distance
W1 C15 1.965(7)
W1 C12 2.001(8)
W1 C14 2.004(11)
W1 C13 2.023(9)
W1 C11 2.028(10)
W1 P1 2.5103(16)
S1 C1 1.778(6)
S1 P1 2.090(3)
P1 C10 1.879(7)
P1 C3 1.911(6)
O1 C11 1.135(10)
O2 C12 1.165(9)
O3 C13 1.128(10)
O4 C14 1.193(12)
O5 C15 1.161(9)
C1 C2 1.326(10)
C1 C16 1.469(9)
C2 C3 1.497(9)
C3 C4 1.533(9)
C3 C28 1.537(8)
C4 C5 1.381(9)
C4 C9 1.389(9)
C5 C6 1.390(10)
C6 C7 1.383(10)
C7 C8 1.381(10)
C8 C9 1.395(9)
C9 C10 1.521(9)
C10 C22 1.526(9)
C16 C21 1.381(10)
C16 C17 1.396(10)
C17 C18 1.391(11)
C18 C19 1.371(12)
C19 C20 1.364(11)
C20 C21 1.382(10)
C22 C27 1.368(11)
C22 C23 1.391(11)
C23 C24 1.379(12)
C24 C25 1.372(17)
C25 C26 1.383(16)
C26 C27 1.379(12)
C28 C33 1.385(9)
C28 C29 1.390(10)
C29 C30 1.380(9)
C30 C31 1.379(11)
C31 C32 1.370(11)
C32 C33 1.390(10)

loop_
_geom_torsion_atom_site_label_1
_geom_torsion_atom_site_label_2
_geom_torsion_atom_site_label_3
_geom_torsion_atom_site_label_4
_geom_torsion
C1 S1 P1 C10 -81.4(3)
C1 S1 P1 C3 13.2(3)
C1 S1 P1 W1 145.3(2)
C15 W1 P1 C10 -143(3)
C12 W1 P1 C10 -19.1(4)
C14 W1 P1 C10 -107.3(5)
C13 W1 P1 C10 165.1(4)
C11 W1 P1 C10 72.7(4)
C15 W1 P1 C3 92(3)
C12 W1 P1 C3 -144.4(4)
C14 W1 P1 C3 127.4(4)
C13 W1 P1 C3 39.7(4)
C11 W1 P1 C3 -52.6(4)
C15 W1 P1 S1 -20(3)
C12 W1 P1 S1 103.3(3)
C14 W1 P1 S1 15.1(4)
C13 W1 P1 S1 -72.6(3)
C11 W1 P1 S1 -164.9(2)
P1 S1 C1 C2 -11.6(5)
P1 S1 C1 C16 172.6(4)
C16 C1 C2 C3 178.3(6)
S1 C1 C2 C3 3.1(9)
C1 C2 C3 C4 119.1(7)
C1 C2 C3 C28 -115.9(7)
C1 C2 C3 P1 8.6(8)
C10 P1 C3 C2 91.9(5)
S1 P1 C3 C2 -13.4(4)
W1 P1 C3 C2 -131.0(3)
C10 P1 C3 C4 -22.4(5)
S1 P1 C3 C4 -127.7(4)
W1 P1 C3 C4 114.8(4)
C10 P1 C3 C28 -144.1(5)
S1 P1 C3 C28 110.6(5)
W1 P1 C3 C28 -6.9(6)
C2 C3 C4 C5 78.5(8)
C28 C3 C4 C5 -46.8(8)
P1 C3 C4 C5 -169.2(6)
C2 C3 C4 C9 -94.6(7)
C28 C3 C4 C9 140.2(6)
P1 C3 C4 C9 17.8(7)
C9 C4 C5 C6 -1.7(11)
C3 C4 C5 C6 -174.5(7)
C4 C5 C6 C7 0.5(12)
C5 C6 C7 C8 0.2(12)
C6 C7 C8 C9 0.4(12)
C5 C4 C9 C8 2.2(10)
C3 C4 C9 C8 175.5(6)
C5 C4 C9 C10 -174.8(6)
C3 C4 C9 C10 -1.5(8)
C7 C8 C9 C4 -1.6(11)
C7 C8 C9 C10 175.3(7)
C4 C9 C10 C22 -144.2(6)
C8 C9 C10 C22 38.9(9)
C4 C9 C10 P1 -16.0(7)
C8 C9 C10 P1 167.1(6)
C3 P1 C10 C9 21.9(5)
S1 P1 C10 C9 119.0(4)
W1 P1 C10 C9 -117.4(4)
C3 P1 C10 C22 150.1(6)
S1 P1 C10 C22 -112.8(5)
W1 P1 C10 C22 10.8(7)
C15 W1 C11 O1 -4(11)
C12 W1 C11 O1 -88(11)
C14 W1 C11 O1 -7(14)
C13 W1 C11 O1 84(11)
P1 W1 C11 O1 173(11)
C15 W1 C12 O2 0(5)
C14 W1 C12 O2 -87(5)
C13 W1 C12 O2 -23(7)
C11 W1 C12 O2 89(5)
P1 W1 C12 O2 -176(5)
C15 W1 C13 O3 -6(12)
C12 W1 C13 O3 17(13)
C14 W1 C13 O3 82(12)
C11 W1 C13 O3 -95(12)
P1 W1 C13 O3 171(12)
C15 W1 C14 O4 9(17)
C12 W1 C14 O4 93(17)
C13 W1 C14 O4 -79(17)
C11 W1 C14 O4 12(22)
P1 W1 C14 O4 -169(17)
C12 W1 C15 O5 -76(11)
C14 W1 C15 O5 12(11)
C13 W1 C15 O5 100(11)
C11 W1 C15 O5 -167(11)
P1 W1 C15 O5 48(12)
C2 C1 C16 C21 156.7(7)
S1 C1 C16 C21 -28.0(8)
C2 C1 C16 C17 -22.7(10)
S1 C1 C16 C17 152.5(5)
C21 C16 C17 C18 0.7(11)
C1 C16 C17 C18 -179.8(6)
C16 C17 C18 C19 -2.0(12)
C17 C18 C19 C20 2.3(12)
C18 C19 C20 C21 -1.3(12)
C17 C16 C21 C20 0.3(10)
C1 C16 C21 C20 -179.2(6)
C19 C20 C21 C16 0.0(11)
C9 C10 C22 C27 -140.5(6)
P1 C10 C22 C27 96.9(7)
C9 C10 C22 C23 39.5(9)
P1 C10 C22 C23 -83.2(7)
C27 C22 C23 C24 0.2(11)
C10 C22 C23 C24 -179.8(7)
C22 C23 C24 C25 1.4(13)
C23 C24 C25 C26 -1.0(15)
C24 C25 C26 C27 -0.8(14)
C23 C22 C27 C26 -2.0(10)
C10 C22 C27 C26 177.9(7)
C25 C26 C27 C22 2.4(12)
C2 C3 C28 C33 14.0(8)
C4 C3 C28 C33 137.1(6)
P1 C3 C28 C33 -106.5(6)
C2 C3 C28 C29 -167.4(6)
C4 C3 C28 C29 -44.4(7)
P1 C3 C28 C29 72.1(7)
C33 C28 C29 C30 1.0(10)
C3 C28 C29 C30 -177.7(6)
C28 C29 C30 C31 -0.2(11)
C29 C30 C31 C32 -1.2(11)
C30 C31 C32 C33 2.0(11)
C29 C28 C33 C32 -0.2(10)
C3 C28 C33 C32 178.4(6)
C31 C32 C33 C28 -1.3(11)
